data_4001744
loop_
_publ_author_name
'Zhang, H.'
'Zheng, F.-K.'
'Lin, Q.-S.'
'Cheng, W.-D.'
'Chen, J.-T.'

_publ_section_title
;
 Syntheses, crystal and electronic structures, and linear optics of Li M B
 O3 (M= Sr, Ba) orthoborates
;
_journal_name_full 'Chemistry of Materials (1,1989-)'
_journal_page_first 1841
_journal_page_last 1847
_journal_volume 13
_journal_year 2001
_chemical_formula_sum 'B Li O3 Sr'
_chemical_name_systematic 'Li Sr (B O3)'
_space_group_IT_number 14
_symmetry_space_group_name_Hall '-P 2yn'
_symmetry_space_group_name_H-M 'P 1 21/n 1'
_cell_angle_alpha 90
_cell_angle_beta 109.41
_cell_angle_gamma 90
_cell_formula_units_Z 4
_cell_length_a 6.48
_cell_length_b 6.68
_cell_length_c 6.84
_cell_volume 279.251
_citation_journal_id_ASTM CMATEX
_cod_data_source_file boron0-1_330.cif
_cod_data_source_block B1Li1O3Sr1
_cod_original_cell_volume 279.2512
_cod_original_sg_symbol_Hall '-P 2ybc (x-z,y,z)'
_cod_original_formula_sum 'B1 Li1 O3 Sr1'
_cod_database_code 4001744

loop_
_symmetry_equiv_pos_as_xyz
x,y,z
-x+1/2,y+1/2,-z+1/2
-x,-y,-z
x-1/2,-y-1/2,z-1/2

loop_
_atom_site_label
_atom_site_type_symbol
_atom_site_fract_x
_atom_site_fract_y
_atom_site_fract_z
_atom_site_occupancy
_atom_site_U_iso_or_equiv
O1 O-2 0.156 0.1105 0.2178 1 0.0
B1 B+3 0.1886 0.1326 0.427 1 0.0
O2 O-2 0.1073 0.2993 0.494 1 0.0
O3 O-2 0.1963 0.4897 0.9367 1 0.0
Sr1 Sr+2 0.20197 0.12378 0.8676 1 0.0
Li1 Li+1 0.1002 0.4086 0.193 1 0.0
